data_7128262
loop_
_publ_author_name
'Kasahara, Yotaro'
'Hisaki, Ichiro'
'Akutagawa, Tomoyuki'
'Takeda, Takashi'

_publ_section_title
;
 Fluorescent molecular glass based on hexadehydrotribenzo[12]annulene.
;
_journal_issue 44
_journal_name_full 'Chemical communications (Cambridge, England)'
_journal_page_first 5374
_journal_page_last 5377
_journal_paper_doi 10.1039/d1cc01356d
_journal_volume 57
_journal_year 2021
_chemical_formula_moiety 'C72 H48 O12, C7 H8'
_chemical_formula_sum 'C79 H56 O12'
_chemical_formula_weight 1197.23
_space_group_crystal_system monoclinic
_space_group_IT_number 14
_space_group_name_Hall '-P 2yn'
_space_group_name_H-M_alt 'P 1 21/n 1'
_atom_sites_solution_hydrogens mixed
_audit_creation_date 2021-04-22
_audit_creation_method
;
Olex2 1.5-dev
(compiled 2021.04.12 svn.r67f51adf for OlexSys, GUI svn.r6225)
;
_audit_update_record
;
2021-04-27 deposited with the CCDC.	2021-04-29 downloaded from the CCDC.
;
_cell_angle_alpha 90
_cell_angle_beta 94.315(7)
_cell_angle_gamma 90
_cell_formula_units_Z 4
_cell_length_a 24.3648(9)
_cell_length_b 9.5584(4)
_cell_length_c 25.8540(10)
_cell_measurement_reflns_used 24838
_cell_measurement_temperature 100
_cell_measurement_theta_max 68.10
_cell_measurement_theta_min 3.43
_cell_volume 6004.0(4)
_computing_cell_refinement 'RAPID AUTO ver. 3.1.2 (Rigaku)'
_computing_data_collection 'RAPID AUTO ver. 3.1.2 (Rigaku)'
_computing_data_reduction 'RAPID AUTO ver. 3.1.2 (Rigaku)'
_computing_molecular_graphics 'Olex2 1.5-dev (Dolomanov et al., 2009)'
_computing_publication_material 'Olex2 1.5-dev (Dolomanov et al., 2009)'
_computing_structure_refinement 'SHELXL 2018/3 (Sheldrick, 2015)'
_computing_structure_solution 'SHELXT Version 2018/2 (Sheldrick, 2014)'
_diffrn_ambient_temperature 100.15
_diffrn_detector_area_resol_mean 10.000
_diffrn_measured_fraction_theta_full 0.999
_diffrn_measured_fraction_theta_max 0.999
_diffrn_measurement_device_type 'Rigaku R-AXIS RAPID'
_diffrn_measurement_method \w
_diffrn_radiation_type CuK\a
_diffrn_radiation_wavelength 1.54187
_diffrn_reflns_av_R_equivalents 0.1237
_diffrn_reflns_av_unetI/netI 0.1086
_diffrn_reflns_Laue_measured_fraction_full 0.999
_diffrn_reflns_Laue_measured_fraction_max 0.999
_diffrn_reflns_limit_h_max 27
_diffrn_reflns_limit_h_min -27
_diffrn_reflns_limit_k_max 10
_diffrn_reflns_limit_k_min -10
_diffrn_reflns_limit_l_max 29
_diffrn_reflns_limit_l_min -29
_diffrn_reflns_number 61595
_diffrn_reflns_point_group_measured_fraction_full 0.999
_diffrn_reflns_point_group_measured_fraction_max 0.999
_diffrn_reflns_theta_full 62.498
_diffrn_reflns_theta_max 62.498
_diffrn_reflns_theta_min 3.429
_exptl_absorpt_coefficient_mu 0.719
_exptl_absorpt_correction_T_max 0.993
_exptl_absorpt_correction_T_min 0.533
_exptl_absorpt_correction_type multi-scan
_exptl_absorpt_process_details 'ABSCOR (Rigaku, 1995)'
_exptl_crystal_colour yellow
_exptl_crystal_colour_primary yellow
_exptl_crystal_density_diffrn 1.324
_exptl_crystal_density_method 'not measured'
_exptl_crystal_description needle
_exptl_crystal_F_000 2504
_exptl_crystal_recrystallization_method 'Re-crystallisation from solvent: toluene'
_exptl_crystal_size_max 0.2
_exptl_crystal_size_mid 0.02
_exptl_crystal_size_min 0.01
_refine_diff_density_max 0.376
_refine_diff_density_min -0.306
_refine_diff_density_rms 0.072
_refine_ls_extinction_method none
_refine_ls_goodness_of_fit_ref 1.033
_refine_ls_hydrogen_treatment mixed
_refine_ls_matrix_type full
_refine_ls_number_parameters 940
_refine_ls_number_reflns 9541
_refine_ls_number_restraints 196
_refine_ls_restrained_S_all 1.022
_refine_ls_R_factor_all 0.1689
_refine_ls_R_factor_gt 0.0973
_refine_ls_shift/su_max 0.001
_refine_ls_shift/su_mean 0.000
_refine_ls_structure_factor_coef Fsqd
_refine_ls_weighting_details 'w=1/[\s^2^(Fo^2^)+(0.1101P)^2^+18.4875P] where P=(Fo^2^+2Fc^2^)/3'
_refine_ls_weighting_scheme calc
_refine_ls_wR_factor_gt 0.2507
_refine_ls_wR_factor_ref 0.3107
_reflns_Friedel_coverage 0.000
_reflns_number_gt 4912
_reflns_number_total 9541
_reflns_threshold_expression 'I > 2\s(I)'
_cod_data_source_file d1cc01356d2.cif
_cod_data_source_block exp64_c112dbasingletry2
_cod_depositor_comments 'Adding full bibliography for 7128262.cif.'
_cod_original_cell_volume 6004.1(4)
_cod_database_code 7128262
_shelx_shelxl_version_number 2018/3
_shelx_space_group_comment
;
The symmetry employed for this shelxl refinement is uniquely defined
by the following loop, which should always be used as a source of
symmetry information in preference to the above space-group names.
They are only intended as comments.
;
_shelx_estimated_absorpt_t_max 0.993
_shelx_estimated_absorpt_t_min 0.870
_olex2_refinement_description
;
1. Fixed Uiso
 At 1.2 times of:
  All C(H) groups, {H76A,H76B,H76C} of C76, {H86A,H86B,H86C} of C86, {H81A,
  H81B,H81C} of C81, {H80A,H80B,H80C} of C80, {H85A,H85B,H85C} of C85, {H74A,
  H74B,H74C} of C74
 At 1.5 times of:
  {H1A,H1B,H1C} of C1
2. Restrained distances
 C21-C43 \\sim C21-C43A
 with sigma of 0.02
 C71-C5B \\sim C71A-C5C
 with sigma of 0.04
 C53-C61 \\sim C53A-C61A
 with sigma of 0.04
 C43-C53 \\sim C43A-C53A
 with sigma of 0.02
 O12B-H1A \\sim O12C-H1AA
 with sigma of 0.04
 C43-C61 \\sim C43A-C61A
 with sigma of 0.02
 C61-H75 \\sim C61A-H75A
 with sigma of 0.04
 C53-H53 \\sim C53A-H53A
 with sigma of 0.02
 C77-O1B \\sim C77A-O1C
 with sigma of 0.04
 C53-C71 \\sim C53A-C71A
 with sigma of 0.02
 H1A-H1C \\sim H1AA-H1AC
 with sigma of 0.04
 C61-H61 \\sim C61A-H61A
 with sigma of 0.02
 C53-C77 \\sim C53A-C77A
 with sigma of 0.04
 C61-C75 \\sim C61A-C75A
 with sigma of 0.02
 H61-C75 \\sim H61A-C75A
 with sigma of 0.04
 C71-H71 \\sim C71A-H71A
 with sigma of 0.02
 C75-C5B \\sim C75A-C5C
 with sigma of 0.04
 C71-C77 \\sim C71A-C77A
 with sigma of 0.02
 O1B-O12B \\sim O1C-O12C
 with sigma of 0.04
 C75-H75 \\sim C75A-H75A
 with sigma of 0.02
 O12B-H1C \\sim O12C-H1AC
 with sigma of 0.04
 C75-C77 \\sim C75A-C77A
 with sigma of 0.02
 C43-C75 \\sim C43A-C75A
 with sigma of 0.04
 C77-C5B \\sim C77A-C5C
 with sigma of 0.02
 C53-H71 \\sim C53A-H71A
 with sigma of 0.04
 O1B-C5B \\sim O1C-C5C
 with sigma of 0.02
 H53-C71 \\sim H53A-C71A
 with sigma of 0.04
 C5B-O12B \\sim C5C-O12C
 with sigma of 0.02
 C61-C77 \\sim C61A-C77A
 with sigma of 0.04
 O12B-C1 \\sim O12C-C1A
 with sigma of 0.02
 C71-C75 \\sim C71A-C75A
 with sigma of 0.04
 C1-H1A \\sim C1A-H1AA
 with sigma of 0.02
 H71-C77 \\sim H71A-C77A
 with sigma of 0.04
 C1-H1B \\sim C1A-H1AB
 with sigma of 0.02
 H75-C77 \\sim H75A-C77A
 with sigma of 0.04
 C1-H1C \\sim C1A-H1AC
 with sigma of 0.02
 C77-O12B \\sim C77A-O12C
 with sigma of 0.04
 C21-C53 \\sim C21-C53A
 with sigma of 0.04
 C5B-C1 \\sim C5C-C1A
 with sigma of 0.04
 C21-C61 \\sim C21-C61A
 with sigma of 0.04
 O12B-H1B \\sim O12C-H1AB
 with sigma of 0.04
 C43-H53 \\sim C43A-H53A
 with sigma of 0.04
 H1A-H1B \\sim H1AA-H1AB
 with sigma of 0.04
 C43-H61 \\sim C43A-H61A
 with sigma of 0.04
 H1B-H1C \\sim H1AB-H1AC
 with sigma of 0.04
 C43-C71 \\sim C43A-C71A
 with sigma of 0.04
3. Rigid body (RIGU) restrains
 C21, C53A, C61A, C71A, C75A, C77A, O1C, C5C, O12C, C1A, C43A
 with sigma for 1-2 distances of 0.0001 and sigma for 1-3 distances of 0.0001
 C53, C61, C71, C75, C77, O1B, C5B, O12B, C1, C43, C21
 with sigma for 1-2 distances of 0.0001 and sigma for 1-3 distances of 0.0001
4. Others
 Sof(C53A)=Sof(H53A)=Sof(C61A)=Sof(H61A)=Sof(C71A)=Sof(H71A)=Sof(C75A)=
 Sof(H75A)=Sof(C77A)=Sof(O1C)=Sof(C5C)=Sof(O12C)=Sof(C1A)=Sof(H1AA)=Sof(H1AB)=
 Sof(H1AC)=Sof(C43A)=1-FVAR(1)
 Sof(C43)=Sof(C53)=Sof(H53)=Sof(C61)=Sof(H61)=Sof(C71)=Sof(H71)=Sof(C75)=
 Sof(H75)=Sof(C77)=Sof(O1B)=Sof(C5B)=Sof(O12B)=Sof(C1)=Sof(H1A)=Sof(H1B)=
 Sof(H1C)=FVAR(1)
5.a Me refined with riding coordinates:
 C74(H74A,H74B,H74C), C76(H76A,H76B,H76C), C80(H80A,H80B,H80C), C81(H81A,H81B,
 H81C), C85(H85A,H85B,H85C), C86(H86A,H86B,H86C)
5.b Aromatic/amide H refined with riding coordinates:
 C15(H15), C18(H18), C26(H26), C31(H31), C33(H33), C34(H34), C35(H35),
 C40(H40), C41(H41), C45(H45), C49(H49), C51(H51), C53(H53), C55(H55), C56(H56),
  C57(H57), C58(H58), C59(H59), C60(H60), C61(H61), C62(H62), C63(H63),
 C66(H66), C67(H67), C68(H68), C70(H70), C71(H71), C72(H72), C75(H75), C78(H78),
  C82(H82), C84(H84), C87(H87), C88(H88), C89(H89)
5.c Idealised Me refined as rotating group:
 C1(H1A,H1B,H1C)
;
_olex2_submission_special_instructions 'No special instructions were received'

loop_
_space_group_symop_operation_xyz
'x, y, z'
'-x+1/2, y+1/2, -z+1/2'
'-x, -y, -z'
'x-1/2, -y-1/2, z-1/2'

loop_
_atom_site_label
_atom_site_type_symbol
_atom_site_fract_x
_atom_site_fract_y
_atom_site_fract_z
_atom_site_U_iso_or_equiv
_atom_site_adp_type
_atom_site_occupancy
_atom_site_site_symmetry_order
_atom_site_calc_flag
_atom_site_refinement_flags_posn
_atom_site_refinement_flags_adp
_atom_site_refinement_flags_occupancy
_atom_site_disorder_assembly
_atom_site_disorder_group
O9 O 0.17183(18) 0.4094(5) 0.15341(17) 0.0552(12) Uani 1 1 d . . . . .
O2 O 0.89289(18) 1.0742(5) 0.53875(17) 0.0562(12) Uani 1 1 d . . . . .
O3 O 0.17708(18) 0.6416(5) 0.14124(18) 0.0593(13) Uani 1 1 d . . . . .
O4 O 0.44326(19) 0.7804(5) 0.04009(18) 0.0601(13) Uani 1 1 d . . . . .
O5 O 0.4770(2) 0.9770(5) 0.07760(18) 0.0589(13) Uani 1 1 d . . . . .
O6 O 0.15604(19) -0.2428(6) 0.61733(18) 0.0650(14) Uani 1 1 d . . . . .
O7 O 0.9062(2) 1.0118(5) 0.4564(2) 0.0691(15) Uani 1 1 d . . . . .
O8 O 0.1603(2) -0.3400(6) 0.5389(2) 0.0731(15) Uani 1 1 d . . . . .
O10 O 0.3970(3) -0.1667(7) 0.8279(2) 0.096(2) Uani 1 1 d . . . . .
O11 O 0.4221(3) -0.3644(6) 0.7884(2) 0.0906(18) Uani 1 1 d . . . . .
C12 C 0.4488(3) 0.5792(6) 0.2775(2) 0.0436(16) Uani 1 1 d . . . . .
C13 C 0.5760(3) 0.5016(7) 0.4317(2) 0.0456(16) Uani 1 1 d . . . . .
C14 C 0.4442(2) 0.3331(7) 0.4135(3) 0.0454(16) Uani 1 1 d . . . . .
C15 C 0.3193(2) 0.3937(7) 0.2407(2) 0.0461(16) Uani 1 1 d . . . . .
H15 H 0.332458 0.306596 0.254260 0.055 Uiso 1 1 calc R U . . .
C16 C 0.4000(3) 0.5074(7) 0.2878(3) 0.0472(17) Uani 1 1 d . . . . .
C17 C 0.5689(3) 0.3301(7) 0.5224(2) 0.0465(16) Uani 1 1 d . . . . .
C18 C 0.3890(3) 0.1073(7) 0.5056(2) 0.0461(16) Uani 1 1 d . . . . .
H18 H 0.360302 0.103736 0.478684 0.055 Uiso 1 1 calc R U . . .
C19 C 0.4373(3) 0.1796(7) 0.4973(2) 0.0430(15) Uani 1 1 d . . . . .
C20 C 0.1971(3) 0.5313(8) 0.1586(3) 0.0476(17) Uani 1 1 d . . . . .
C21 C 0.7062(3) 0.5022(7) 0.5503(2) 0.0452(12) Uani 1 1 d D . . . .
C22 C 0.6201(3) 0.5005(7) 0.4718(2) 0.0447(16) Uani 1 1 d . . . . .
C23 C 0.4549(2) 0.6489(7) 0.2267(2) 0.0439(16) Uani 1 1 d . . . . .
C24 C 0.3818(3) 0.0404(7) 0.5525(2) 0.0452(16) Uani 1 1 d . . . . .
C25 C 0.4806(2) 0.1834(7) 0.5361(2) 0.0438(16) Uani 1 1 d . . . . .
C26 C 0.4007(3) 0.4279(7) 0.3332(2) 0.0475(16) Uani 1 1 d . . . . .
H26 H 0.368533 0.376766 0.339939 0.057 Uiso 1 1 calc R U . . .
C27 C 0.4250(3) 0.0461(7) 0.5922(2) 0.0444(16) Uani 1 1 d . . . . .
C28 C 0.5389(3) 0.5027(7) 0.3982(3) 0.0468(16) Uani 1 1 d . . . . .
C29 C 0.4457(3) 0.4201(7) 0.3687(2) 0.0446(16) Uani 1 1 d . . . . .
C30 C 0.3286(3) -0.0338(7) 0.5592(2) 0.0457(16) Uani 1 1 d . . . . .
C31 C 0.7677(2) 0.7858(7) 0.5476(3) 0.0452(16) Uani 1 1 d . . . . .
H31 H 0.750275 0.774909 0.578976 0.054 Uiso 1 1 calc R U . . .
C33 C 0.4731(3) 0.1153(7) 0.5834(2) 0.0465(16) Uani 1 1 d . . . . .
H33 H 0.502066 0.117016 0.610098 0.056 Uiso 1 1 calc R U . . .
C34 C 0.6648(3) 0.5893(7) 0.4696(2) 0.0453(16) Uani 1 1 d . . . . .
H34 H 0.666364 0.648996 0.440322 0.054 Uiso 1 1 calc R U . . .
C35 C 0.2803(3) 0.6435(8) 0.2004(2) 0.0495(17) Uani 1 1 d . . . . .
H35 H 0.267424 0.729752 0.185850 0.059 Uiso 1 1 calc R U . . .
C36 C 0.7514(3) 0.7021(7) 0.5050(3) 0.0471(16) Uani 1 1 d . . . . .
C37 C 0.7075(3) 0.5947(7) 0.5085(2) 0.0472(16) Uani 1 1 d . . . . .
C38 C 0.4416(3) 0.2603(7) 0.4503(3) 0.0487(17) Uani 1 1 d . . . . .
C39 C 0.4614(3) 0.8572(9) 0.0811(3) 0.0519(18) Uani 1 1 d . . . . .
C40 C 0.4425(3) 0.6430(7) 0.1332(3) 0.0494(17) Uani 1 1 d . . . . .
H40 H 0.432421 0.593093 0.102199 0.059 Uiso 1 1 calc R U . . .
C41 C 0.6602(3) 0.4174(7) 0.5538(3) 0.0482(17) Uani 1 1 d . . . . .
H41 H 0.658826 0.358002 0.583119 0.058 Uiso 1 1 calc R U . . .
C42 C 0.4214(3) -0.0279(7) 0.6424(3) 0.0481(17) Uani 1 1 d . . . . .
C43 C 0.7550(15) 0.480(7) 0.5877(14) 0.044(4) Uani 0.535(9) 1 d D . P A 1
C44 C 0.4932(3) 0.5029(7) 0.3605(2) 0.0453(16) Uani 1 1 d . . . . .
C45 C 0.8084(3) 0.8834(7) 0.5447(3) 0.0491(17) Uani 1 1 d . . . . .
H45 H 0.818714 0.939792 0.574091 0.059 Uiso 1 1 calc R U . . .
C46 C 0.4604(2) 0.7814(7) 0.1306(3) 0.0484(17) Uani 1 1 d . . . . .
C47 C 0.5294(3) 0.2595(7) 0.5288(2) 0.0503(17) Uani 1 1 d . . . . .
C48 C 0.6166(3) 0.4156(7) 0.5167(3) 0.0463(16) Uani 1 1 d . . . . .
C49 C 0.4745(3) 0.7850(7) 0.2231(3) 0.0488(17) Uani 1 1 d . . . . .
H49 H 0.486031 0.833897 0.254008 0.059 Uiso 1 1 calc R U . . .
C50 C 0.3490(3) 0.5138(7) 0.2526(3) 0.0463(16) Uani 1 1 d . . . . .
C51 C 0.4934(3) 0.5773(7) 0.3148(3) 0.0482(17) Uani 1 1 d . . . . .
H51 H 0.525333 0.629631 0.308400 0.058 Uiso 1 1 calc R U . . .
C52 C 0.2510(3) 0.5241(8) 0.1894(2) 0.0487(17) Uani 1 1 d . . . . .
C53 C 0.8055(9) 0.460(4) 0.5702(8) 0.044(4) Uani 0.535(9) 1 d D . P A 1
H53 H 0.809840 0.471450 0.534229 0.053 Uiso 0.535(9) 1 calc DR U P A 1
C54 C 0.8348(3) 0.9010(7) 0.4999(3) 0.0485(17) Uani 1 1 d . . . . .
C55 C 0.2997(3) -0.0194(7) 0.6033(3) 0.0518(18) Uani 1 1 d . . . . .
H55 H 0.313944 0.040558 0.630403 0.062 Uiso 1 1 calc R U . . .
C56 C 0.2708(3) 0.3973(7) 0.2095(3) 0.0518(18) Uani 1 1 d . . . . .
H56 H 0.251022 0.313362 0.201767 0.062 Uiso 1 1 calc R U . . .
C57 C 0.2579(3) -0.1926(8) 0.5250(3) 0.0541(18) Uani 1 1 d . . . . .
H57 H 0.243563 -0.252041 0.497875 0.065 Uiso 1 1 calc R U . . .
C58 C 0.4394(3) 0.5779(8) 0.1808(3) 0.0531(18) Uani 1 1 d . . . . .
H58 H 0.426649 0.484170 0.182118 0.064 Uiso 1 1 calc R U . . .
C59 C 0.4131(3) 0.0471(8) 0.6872(3) 0.0559(19) Uani 1 1 d . . . . .
H59 H 0.410380 0.146222 0.685665 0.067 Uiso 1 1 calc R U . . .
C60 C 0.3286(3) 0.6411(7) 0.2327(3) 0.0504(17) Uani 1 1 d . . . . .
H60 H 0.347729 0.725642 0.241106 0.061 Uiso 1 1 calc R U . . .
C61 C 0.7510(8) 0.475(3) 0.6429(8) 0.049(5) Uani 0.535(9) 1 d D . P A 1
H61 H 0.716512 0.490157 0.656829 0.059 Uiso 0.535(9) 1 calc DR U P A 1
C62 C 0.7772(3) 0.7225(7) 0.4595(3) 0.0525(18) Uani 1 1 d . . . . .
H62 H 0.766356 0.667810 0.429832 0.063 Uiso 1 1 calc R U . . .
C63 C 0.4776(3) 0.8509(7) 0.1760(3) 0.0529(18) Uani 1 1 d . . . . .
H63 H 0.491383 0.943660 0.174615 0.064 Uiso 1 1 calc R U . . .
C64 C 0.8809(3) 0.9993(7) 0.4951(3) 0.0545(18) Uani 1 1 d . . . . .
C65 C 0.2304(3) -0.1787(7) 0.5691(3) 0.0511(18) Uani 1 1 d . . . . .
C66 C 0.8182(3) 0.8210(7) 0.4568(3) 0.0549(19) Uani 1 1 d . . . . .
H66 H 0.835192 0.834037 0.425233 0.066 Uiso 1 1 calc R U . . .
C67 C 0.3067(3) -0.1204(7) 0.5198(3) 0.0523(18) Uani 1 1 d . . . . .
H67 H 0.325245 -0.130445 0.489013 0.063 Uiso 1 1 calc R U . . .
C68 C 0.4252(3) -0.1728(8) 0.6452(3) 0.0578(19) Uani 1 1 d . . . . .
H68 H 0.430285 -0.226710 0.615102 0.069 Uiso 1 1 calc R U . . .
C69 C 0.1789(3) -0.2601(8) 0.5729(3) 0.0575(19) Uani 1 1 d . . . . .
C70 C 0.2514(3) -0.0889(8) 0.6090(3) 0.0564(19) Uani 1 1 d . . . . .
H70 H 0.232297 -0.076776 0.639446 0.068 Uiso 1 1 calc R U . . .
C71 C 0.8513(7) 0.425(2) 0.6030(5) 0.049(4) Uani 0.535(9) 1 d D . P A 1
H71 H 0.885465 0.405299 0.589014 0.059 Uiso 0.535(9) 1 calc DR U P A 1
C72 C 0.4089(3) -0.0207(8) 0.7337(3) 0.062(2) Uani 1 1 d . . . . .
H72 H 0.403045 0.032628 0.763778 0.074 Uiso 1 1 calc R U . . .
C73 C 0.4130(3) -0.1634(8) 0.7375(3) 0.062(2) Uani 1 1 d . . . . .
C74 C 0.9388(3) 1.1670(8) 0.5387(3) 0.064(2) Uani 1 1 d . . . . .
H74A H 0.943625 1.215491 0.572091 0.077 Uiso 1 1 calc R U . . .
H74B H 0.972153 1.113334 0.533049 0.077 Uiso 1 1 calc R U . . .
H74C H 0.932286 1.235793 0.510776 0.077 Uiso 1 1 calc R U . . .
C75 C 0.7973(6) 0.4493(19) 0.6757(6) 0.048(3) Uani 0.535(9) 1 d D . P A 1
H75 H 0.794701 0.453675 0.712103 0.058 Uiso 0.535(9) 1 calc DR U P A 1
C76 C 0.4401(3) 0.8516(8) -0.0097(3) 0.066(2) Uani 1 1 d . . . . .
H76A H 0.426452 0.786566 -0.037033 0.079 Uiso 1 1 calc R U . . .
H76B H 0.414974 0.931470 -0.008776 0.079 Uiso 1 1 calc R U . . .
H76C H 0.476805 0.884883 -0.016992 0.079 Uiso 1 1 calc R U . . .
C77 C 0.8467(5) 0.4173(19) 0.6570(5) 0.049(3) Uani 0.535(9) 1 d D . P A 1
C78 C 0.4213(3) -0.2379(8) 0.6933(3) 0.067(2) Uani 1 1 d . . . . .
H78 H 0.424445 -0.336788 0.695437 0.081 Uiso 1 1 calc R U . . .
C79 C 0.4105(4) -0.2267(9) 0.7899(3) 0.072(2) Uani 1 1 d . . . . .
C80 C 0.1168(3) 0.4091(9) 0.1291(3) 0.069(2) Uani 1 1 d . . . . .
H80A H 0.102637 0.313143 0.127531 0.083 Uiso 1 1 calc R U . . .
H80B H 0.093109 0.467295 0.149290 0.083 Uiso 1 1 calc R U . . .
H80C H 0.117131 0.446800 0.093858 0.083 Uiso 1 1 calc R U . . .
C81 C 0.1048(3) -0.3162(10) 0.6207(3) 0.077(3) Uani 1 1 d . . . . .
H81A H 0.090601 -0.298159 0.654543 0.092 Uiso 1 1 calc R U . . .
H81B H 0.077995 -0.283359 0.593141 0.092 Uiso 1 1 calc R U . . .
H81C H 0.110782 -0.416807 0.616633 0.092 Uiso 1 1 calc R U . . .
C82 C 0.7586(4) 0.6523(11) 0.3173(4) 0.088(3) Uani 1 1 d . . . . .
H82 H 0.791105 0.636936 0.339238 0.106 Uiso 1 1 calc R U . . .
C83 C 0.7151(5) 0.5647(10) 0.3193(4) 0.088(3) Uani 1 1 d . . . . .
C84 C 0.6661(4) 0.5862(11) 0.2861(4) 0.095(3) Uani 1 1 d . . . . .
H84 H 0.635281 0.525338 0.286406 0.114 Uiso 1 1 calc R U . . .
C85 C 0.7172(4) 0.4427(10) 0.3538(4) 0.102(3) Uani 1 1 d . . . . .
H85A H 0.682002 0.392646 0.349730 0.122 Uiso 1 1 calc R U . . .
H85B H 0.746919 0.380269 0.344898 0.122 Uiso 1 1 calc R U . . .
H85C H 0.723927 0.473736 0.389857 0.122 Uiso 1 1 calc R U . . .
C86 C 0.4203(4) -0.4342(10) 0.8396(3) 0.104(3) Uani 1 1 d . . . . .
H86A H 0.429009 -0.533702 0.836165 0.125 Uiso 1 1 calc R U . . .
H86B H 0.447235 -0.390616 0.864655 0.125 Uiso 1 1 calc R U . . .
H86C H 0.383333 -0.424379 0.851782 0.125 Uiso 1 1 calc R U . . .
C87 C 0.7554(6) 0.7702(14) 0.2815(4) 0.118(4) Uani 1 1 d . . . . .
H87 H 0.786132 0.830443 0.279335 0.142 Uiso 1 1 calc R U . . .
C88 C 0.6664(5) 0.6985(13) 0.2543(4) 0.113(4) Uani 1 1 d . . . . .
H88 H 0.634555 0.714065 0.231491 0.135 Uiso 1 1 calc R U . . .
C89 C 0.7097(7) 0.7929(13) 0.2522(5) 0.129(5) Uani 1 1 d . . . . .
H89 H 0.706290 0.872238 0.230002 0.155 Uiso 1 1 calc R U . . .
O1B O 0.9354(4) 0.3131(11) 0.6740(4) 0.059(2) Uani 0.535(9) 1 d D . P A 1
C5B C 0.8970(5) 0.3750(17) 0.6898(5) 0.054(2) Uani 0.535(9) 1 d D . P A 1
O12B O 0.8927(4) 0.4034(11) 0.7404(4) 0.052(2) Uani 0.535(9) 1 d D . P A 1
C1 C 0.9384(5) 0.3554(15) 0.7752(5) 0.057(3) Uani 0.535(9) 1 d D . P A 1
H1A H 0.972887 0.392955 0.763752 0.086 Uiso 0.535(9) 1 calc DR U P A 1
H1B H 0.939692 0.252953 0.774790 0.086 Uiso 0.535(9) 1 calc DR U P A 1
H1C H 0.933397 0.387981 0.810459 0.086 Uiso 0.535(9) 1 calc DR U P A 1
C53A C 0.7424(9) 0.492(3) 0.6405(9) 0.047(5) Uani 0.465(9) 1 d D . P A 2
H53A H 0.7054(13) 0.498(9) 0.6493(18) 0.00(2) Uiso 0.465(9) 1 d D . P A 2
C61A C 0.8074(11) 0.455(5) 0.5757(9) 0.056(7) Uani 0.465(9) 1 d D . P A 2
H61A H 0.815(2) 0.455(12) 0.5401(12) 0.02(3) Uiso 0.465(9) 1 d D . P A 2
C71A C 0.7827(6) 0.466(2) 0.6800(7) 0.052(4) Uani 0.465(9) 1 d D . P A 2
H71A H 0.774(2) 0.472(14) 0.7149(11) 0.06(4) Uiso 0.465(9) 1 d D . P A 2
C75A C 0.8484(8) 0.434(3) 0.6149(6) 0.052(5) Uani 0.465(9) 1 d D . P A 2
H75A H 0.8827(16) 0.394(8) 0.6075(17) 0.00(2) Uiso 0.465(9) 1 d D . P A 2
C77A C 0.8366(6) 0.442(2) 0.6662(5) 0.048(3) Uani 0.465(9) 1 d D . P A 2
O1C O 0.8771(5) 0.4574(14) 0.7522(4) 0.058(3) Uani 0.465(9) 1 d D . P A 2
C5C C 0.8797(5) 0.4144(15) 0.7091(5) 0.0445(19) Uani 0.465(9) 1 d D . P A 2
O12C O 0.9202(5) 0.3334(12) 0.6938(4) 0.053(2) Uani 0.465(9) 1 d D . P A 2
C1A C 0.9629(6) 0.3004(18) 0.7339(6) 0.061(4) Uani 0.465(9) 1 d D . P A 2
H1AA H 0.953(3) 0.223(7) 0.756(3) 0.04(4) Uiso 0.465(9) 1 d D . P A 2
H1AB H 0.971(3) 0.383(5) 0.755(3) 0.07(5) Uiso 0.465(9) 1 d D . P A 2
H1AC H 0.9951(19) 0.273(11) 0.715(2) 0.13(7) Uiso 0.465(9) 1 d D . P A 2
C43A C 0.7532(17) 0.490(8) 0.5896(15) 0.047(4) Uani 0.465(9) 1 d D . P A 2

loop_
_atom_site_aniso_label
_atom_site_aniso_U_11
_atom_site_aniso_U_22
_atom_site_aniso_U_33
_atom_site_aniso_U_23
_atom_site_aniso_U_13
_atom_site_aniso_U_12
O9 0.044(3) 0.057(3) 0.063(3) -0.005(2) -0.006(2) 0.001(2)
O2 0.056(3) 0.062(3) 0.050(3) -0.005(2) -0.001(2) -0.018(2)
O3 0.042(3) 0.072(4) 0.063(3) 0.002(3) -0.005(2) 0.007(3)
O4 0.056(3) 0.072(3) 0.051(3) 0.014(3) -0.001(2) -0.008(3)
O5 0.062(3) 0.058(3) 0.057(3) 0.012(2) 0.013(2) -0.003(3)
O6 0.049(3) 0.092(4) 0.055(3) -0.004(3) 0.012(2) -0.020(3)
O7 0.065(3) 0.080(4) 0.063(3) -0.005(3) 0.014(3) -0.031(3)
O8 0.056(3) 0.089(4) 0.075(4) -0.009(3) 0.008(3) -0.028(3)
O10 0.135(6) 0.101(5) 0.054(3) 0.002(3) 0.018(4) 0.025(4)
O11 0.115(5) 0.080(4) 0.079(4) 0.020(3) 0.019(3) 0.021(4)
C12 0.045(4) 0.040(4) 0.044(4) 0.004(3) -0.007(3) 0.000(3)
C13 0.042(4) 0.053(4) 0.040(4) -0.001(3) -0.003(3) 0.004(3)
C14 0.030(4) 0.050(4) 0.055(4) 0.006(4) -0.005(3) -0.010(3)
C15 0.038(4) 0.049(4) 0.050(4) 0.005(3) -0.008(3) 0.003(3)
C16 0.037(4) 0.051(4) 0.052(4) 0.001(3) -0.004(3) -0.005(3)
C17 0.045(4) 0.046(4) 0.047(4) -0.005(3) -0.006(3) 0.001(3)
C18 0.039(4) 0.050(4) 0.048(4) 0.000(3) -0.005(3) 0.006(3)
C19 0.043(4) 0.045(4) 0.042(4) -0.001(3) 0.005(3) -0.002(3)
C20 0.035(4) 0.057(5) 0.051(4) -0.001(4) 0.006(3) 0.005(4)
C21 0.0443(13) 0.043(3) 0.0479(12) -0.006(2) 0.0001(11) -0.0021(18)
C22 0.035(4) 0.051(4) 0.048(4) -0.007(3) -0.002(3) 0.005(3)
C23 0.032(4) 0.049(4) 0.051(4) 0.002(3) 0.004(3) -0.003(3)
C24 0.042(4) 0.043(4) 0.050(4) -0.002(3) -0.001(3) -0.002(3)
C25 0.035(4) 0.048(4) 0.048(4) 0.000(3) 0.001(3) -0.004(3)
C26 0.041(4) 0.055(4) 0.046(4) 0.003(3) -0.003(3) 0.000(3)
C27 0.045(4) 0.045(4) 0.043(4) 0.002(3) 0.001(3) 0.002(3)
C28 0.042(4) 0.049(4) 0.049(4) 0.004(3) 0.004(3) -0.001(3)
C29 0.044(4) 0.048(4) 0.041(4) -0.006(3) -0.002(3) 0.000(3)
C30 0.045(4) 0.052(4) 0.040(4) 0.002(3) -0.001(3) -0.004(3)
C31 0.035(4) 0.048(4) 0.053(4) -0.005(3) 0.001(3) -0.003(3)
C33 0.039(4) 0.050(4) 0.049(4) 0.003(3) -0.005(3) -0.003(3)
C34 0.042(4) 0.051(4) 0.042(4) -0.004(3) 0.000(3) -0.005(3)
C35 0.040(4) 0.058(5) 0.050(4) 0.007(3) 0.000(3) 0.012(3)
C36 0.041(4) 0.050(4) 0.050(4) 0.001(3) 0.004(3) -0.007(3)
C37 0.044(4) 0.051(4) 0.046(4) -0.005(3) -0.001(3) -0.005(3)
C38 0.038(4) 0.049(4) 0.058(4) 0.001(4) -0.007(3) -0.005(3)
C39 0.033(4) 0.066(5) 0.056(5) 0.006(4) 0.006(3) 0.001(4)
C40 0.039(4) 0.062(5) 0.046(4) -0.001(3) -0.005(3) 0.001(3)
C41 0.045(4) 0.050(4) 0.049(4) 0.000(3) 0.004(3) -0.009(3)
C42 0.034(4) 0.053(4) 0.057(4) 0.009(4) -0.003(3) -0.007(3)
C43 0.0442(13) 0.040(13) 0.0484(12) -0.005(2) -0.0001(10) -0.004(3)
C44 0.039(4) 0.048(4) 0.049(4) 0.000(3) 0.000(3) -0.004(3)
C45 0.043(4) 0.049(4) 0.054(4) -0.012(3) 0.002(3) -0.001(3)
C46 0.031(4) 0.061(5) 0.054(4) 0.006(4) 0.003(3) -0.002(3)
C47 0.046(4) 0.058(5) 0.046(4) 0.000(3) -0.007(3) -0.007(4)
C48 0.040(4) 0.044(4) 0.054(4) -0.004(3) -0.004(3) -0.006(3)
C49 0.042(4) 0.055(4) 0.048(4) -0.003(3) -0.002(3) -0.008(3)
C50 0.034(4) 0.049(4) 0.056(4) 0.004(3) 0.002(3) -0.003(3)
C51 0.040(4) 0.045(4) 0.059(4) -0.005(3) -0.003(3) -0.004(3)
C52 0.039(4) 0.062(5) 0.044(4) -0.001(3) -0.004(3) 0.001(4)
C53 0.0440(13) 0.040(12) 0.0486(14) -0.005(3) -0.0002(12) -0.004(3)
C54 0.038(4) 0.051(4) 0.056(4) 0.001(3) -0.001(3) -0.005(3)
C55 0.045(4) 0.061(5) 0.048(4) -0.008(3) -0.001(3) -0.004(4)
C56 0.043(4) 0.054(5) 0.058(4) -0.003(4) 0.002(3) -0.006(3)
C57 0.044(4) 0.069(5) 0.048(4) -0.011(4) -0.001(3) -0.006(4)
C58 0.039(4) 0.055(4) 0.065(5) 0.012(4) 0.002(3) -0.007(3)
C59 0.064(5) 0.047(4) 0.057(5) -0.005(4) -0.002(4) -0.007(4)
C60 0.039(4) 0.055(4) 0.057(4) 0.005(3) 0.005(3) 0.002(3)
C61 0.0450(16) 0.053(13) 0.0484(12) -0.004(2) 0.0000(11) -0.001(3)
C62 0.048(4) 0.063(5) 0.047(4) -0.004(3) 0.002(3) -0.014(4)
C63 0.049(4) 0.047(4) 0.062(5) 0.006(4) 0.002(4) -0.007(3)
C64 0.054(5) 0.052(4) 0.056(5) 0.003(4) -0.002(4) -0.012(4)
C65 0.035(4) 0.064(5) 0.055(4) 0.000(4) 0.004(3) -0.013(3)
C66 0.052(4) 0.070(5) 0.043(4) -0.004(4) 0.005(3) -0.019(4)
C67 0.046(4) 0.059(5) 0.052(4) -0.003(4) 0.008(3) -0.008(4)
C68 0.059(5) 0.056(5) 0.059(5) 0.011(4) 0.012(4) 0.004(4)
C69 0.050(5) 0.068(5) 0.054(5) 0.000(4) 0.008(4) -0.010(4)
C70 0.042(4) 0.075(5) 0.053(4) -0.002(4) 0.006(3) -0.011(4)
C71 0.0448(15) 0.053(11) 0.0490(14) -0.003(2) 0.0001(12) -0.001(3)
C72 0.077(6) 0.063(5) 0.044(4) 0.000(4) -0.006(4) 0.001(4)
C73 0.069(5) 0.066(5) 0.052(5) 0.012(4) 0.011(4) 0.012(4)
C74 0.056(5) 0.068(5) 0.067(5) -0.007(4) -0.001(4) -0.021(4)
C75 0.0449(17) 0.051(9) 0.0487(13) -0.003(2) -0.0001(11) -0.002(3)
C76 0.065(5) 0.076(5) 0.057(5) 0.014(4) 0.008(4) 0.003(4)
C77 0.0449(15) 0.052(7) 0.0490(13) -0.003(2) 0.0000(12) -0.001(3)
C78 0.076(6) 0.054(5) 0.073(5) 0.016(4) 0.016(4) -0.001(4)
C79 0.089(6) 0.067(6) 0.063(5) 0.013(4) 0.027(5) 0.021(5)
C80 0.047(5) 0.090(6) 0.068(5) -0.007(4) -0.013(4) -0.004(4)
C81 0.061(5) 0.111(7) 0.061(5) 0.003(5) 0.018(4) -0.040(5)
C82 0.108(8) 0.084(7) 0.074(6) -0.016(6) 0.019(6) 0.003(6)
C83 0.107(8) 0.065(6) 0.095(7) -0.007(5) 0.021(6) 0.004(6)
C84 0.102(8) 0.089(7) 0.094(7) 0.010(6) 0.003(6) 0.025(6)
C85 0.125(9) 0.089(7) 0.093(7) -0.002(6) 0.019(6) 0.012(6)
C86 0.142(9) 0.099(7) 0.074(6) 0.043(5) 0.033(6) 0.023(7)
C87 0.135(11) 0.138(11) 0.082(8) -0.005(8) 0.018(7) 0.031(9)
C88 0.151(11) 0.098(9) 0.092(8) 0.018(7) 0.023(7) 0.017(8)
C89 0.189(15) 0.093(9) 0.112(10) 0.028(7) 0.051(10) 0.016(10)
O1B 0.050(2) 0.078(5) 0.0493(18) -0.004(3) -0.0011(18) 0.009(3)
C5B 0.0466(18) 0.067(6) 0.0492(14) -0.003(2) -0.0001(12) 0.004(3)
O12B 0.045(2) 0.062(5) 0.0491(14) -0.002(2) 0.0001(13) 0.001(3)
C1 0.048(4) 0.073(8) 0.0496(17) -0.002(3) 0.000(2) 0.007(4)
C53A 0.0427(16) 0.051(15) 0.0478(12) -0.002(2) 0.0008(11) -0.006(4)
C61A 0.0450(15) 0.08(2) 0.0478(13) 0.001(2) 0.0014(11) 0.003(4)
C71A 0.0424(17) 0.065(13) 0.0480(13) 0.001(2) 0.0012(11) -0.005(3)
C75A 0.0436(15) 0.064(14) 0.0480(14) 0.003(2) 0.0017(12) -0.003(4)
C77A 0.0422(15) 0.053(7) 0.0480(13) 0.003(2) 0.0015(12) -0.007(3)
O1C 0.056(3) 0.068(6) 0.0501(15) -0.003(3) -0.0040(16) 0.008(4)
C5C 0.0414(18) 0.043(5) 0.0484(14) 0.003(2) 0.0012(13) -0.011(3)
O12C 0.046(2) 0.061(5) 0.052(2) -0.005(3) -0.0037(18) -0.001(3)
C1A 0.054(3) 0.072(8) 0.056(3) -0.010(4) -0.008(3) 0.007(5)
C43A 0.0431(14) 0.048(13) 0.0478(12) -0.002(2) 0.0009(11) -0.005(3)

loop_
_atom_type_symbol
_atom_type_description
_atom_type_scat_dispersion_real
_atom_type_scat_dispersion_imag
_atom_type_scat_source
C C 0.0181 0.0091 'International Tables Vol C Tables 4.2.6.8 and 6.1.1.4'
H H 0.0000 0.0000 'International Tables Vol C Tables 4.2.6.8 and 6.1.1.4'
O O 0.0492 0.0322 'International Tables Vol C Tables 4.2.6.8 and 6.1.1.4'

loop_
_geom_angle_atom_site_label_1
_geom_angle_atom_site_label_2
_geom_angle_atom_site_label_3
_geom_angle
_geom_angle_site_symmetry_1
_geom_angle_site_symmetry_3
_geom_angle_publ_flag
C20 O9 C80 117.3(6) . . ?
C64 O2 C74 116.7(5) . . ?
C39 O4 C76 116.0(6) . . ?
C69 O6 C81 114.5(6) . . ?
C79 O11 C86 113.1(7) . . ?
C16 C12 C23 121.7(5) . . ?
C51 C12 C16 118.9(6) . . ?
C51 C12 C23 119.3(6) . . ?
C28 C13 C22 179.7(8) . . ?
C38 C14 C29 178.4(7) . . ?
C50 C15 H15 119.3 . . ?
C56 C15 H15 119.3 . . ?
C56 C15 C50 121.4(6) . . ?
C12 C16 C50 122.6(6) . . ?
C26 C16 C12 117.7(6) . . ?
C26 C16 C50 119.6(6) . . ?
C47 C17 C48 177.9(7) . . ?
C19 C18 H18 119.2 . . ?
C24 C18 H18 119.2 . . ?
C24 C18 C19 121.6(6) . . ?
C18 C19 C25 120.1(6) . . ?
C18 C19 C38 120.5(6) . . ?
C25 C19 C38 119.2(6) . . ?
O9 C20 C52 113.6(6) . . ?
O3 C20 O9 123.3(6) . . ?
O3 C20 C52 123.1(7) . . ?
C37 C21 C43 122(3) . . ?
C37 C21 C43A 121(3) . . ?
C41 C21 C37 118.8(6) . . ?
C41 C21 C43 119(3) . . ?
C41 C21 C43A 120(3) . . ?
C34 C22 C13 120.9(6) . . ?
C34 C22 C48 118.5(6) . . ?
C48 C22 C13 120.4(6) . . ?
C49 C23 C12 122.3(6) . . ?
C49 C23 C58 118.1(6) . . ?
C58 C23 C12 119.6(6) . . ?
C18 C24 C27 118.5(6) . . ?
C18 C24 C30 119.0(6) . . ?
C27 C24 C30 122.5(6) . . ?
C19 C25 C33 118.0(6) . . ?
C19 C25 C47 120.8(6) . . ?
C33 C25 C47 121.2(6) . . ?
C16 C26 H26 118.4 . . ?
C29 C26 C16 123.2(6) . . ?
C29 C26 H26 118.4 . . ?
C24 C27 C42 121.7(6) . . ?
C33 C27 C24 119.7(6) . . ?
C33 C27 C42 118.5(6) . . ?
C13 C28 C44 177.2(7) . . ?
C14 C29 C44 120.9(6) . . ?
C26 C29 C14 120.2(6) . . ?
C26 C29 C44 118.9(6) . . ?
C55 C30 C24 122.9(6) . . ?
C67 C30 C24 119.0(6) . . ?
C67 C30 C55 118.1(6) . . ?
C36 C31 H31 119.6 . . ?
C45 C31 H31 119.6 . . ?
C45 C31 C36 120.8(6) . . ?
C25 C33 H33 118.9 . . ?
C27 C33 C25 122.1(6) . . ?
C27 C33 H33 118.9 . . ?
C22 C34 H34 118.7 . . ?
C22 C34 C37 122.7(6) . . ?
C37 C34 H34 118.7 . . ?
C52 C35 H35 119.4 . . ?
C52 C35 C60 121.1(6) . . ?
C60 C35 H35 119.4 . . ?
C31 C36 C37 120.6(6) . . ?
C62 C36 C31 117.9(6) . . ?
C62 C36 C37 121.4(6) . . ?
C21 C37 C36 122.7(6) . . ?
C34 C37 C21 118.5(6) . . ?
C34 C37 C36 118.8(6) . . ?
C14 C38 C19 176.1(8) . . ?
O4 C39 C46 113.2(7) . . ?
O5 C39 O4 123.1(7) . . ?
O5 C39 C46 123.7(7) . . ?
C46 C40 H40 119.8 . . ?
C58 C40 H40 119.8 . . ?
C58 C40 C46 120.5(6) . . ?
C21 C41 H41 118.5 . . ?
C48 C41 C21 123.1(6) . . ?
C48 C41 H41 118.5 . . ?
C59 C42 C27 120.2(6) . . ?
C68 C42 C27 120.8(6) . . ?
C68 C42 C59 119.0(7) . . ?
C53 C43 C21 120(3) . . ?
C53 C43 C61 117.1(10) . . ?
C61 C43 C21 123(3) . . ?
C28 C44 C29 119.8(6) . . ?
C51 C44 C28 122.3(6) . . ?
C51 C44 C29 117.8(6) . . ?
C31 C45 H45 119.5 . . ?
C31 C45 C54 121.0(6) . . ?
C54 C45 H45 119.5 . . ?
C40 C46 C39 122.3(6) . . ?
C63 C46 C39 118.5(7) . . ?
C63 C46 C40 119.3(6) . . ?
C17 C47 C25 176.5(8) . . ?
C22 C48 C17 120.4(6) . . ?
C41 C48 C17 121.6(6) . . ?
C41 C48 C22 118.1(6) . . ?
C23 C49 H49 119.1 . . ?
C63 C49 C23 121.9(6) . . ?
C63 C49 H49 119.1 . . ?
C15 C50 C16 120.2(6) . . ?
C15 C50 C60 118.4(6) . . ?
C60 C50 C16 121.3(6) . . ?
C12 C51 H51 118.5 . . ?
C44 C51 C12 123.0(6) . . ?
C44 C51 H51 118.5 . . ?
C35 C52 C20 120.0(6) . . ?
C35 C52 C56 119.3(6) . . ?
C56 C52 C20 120.6(6) . . ?
C43 C53 H53 118.7 . . ?
C43 C53 C71 123(2) . . ?
C71 C53 H53 118.7 . . ?
C45 C54 C64 123.6(6) . . ?
C45 C54 C66 118.9(6) . . ?
C66 C54 C64 117.5(6) . . ?
C30 C55 H55 118.9 . . ?
C70 C55 C30 122.1(6) . . ?
C70 C55 H55 118.9 . . ?
C15 C56 C52 119.9(6) . . ?
C15 C56 H56 120.1 . . ?
C52 C56 H56 120.1 . . ?
C65 C57 H57 119.7 . . ?
C65 C57 C67 120.5(6) . . ?
C67 C57 H57 119.7 . . ?
C23 C58 H58 119.8 . . ?
C40 C58 C23 120.5(7) . . ?
C40 C58 H58 119.8 . . ?
C42 C59 H59 119.7 . . ?
C72 C59 C42 120.6(7) . . ?
C72 C59 H59 119.7 . . ?
C35 C60 C50 119.8(7) . . ?
C35 C60 H60 120.1 . . ?
C50 C60 H60 120.1 . . ?
C43 C61 H61 119.9 . . ?
C75 C61 C43 120.1(18) . . ?
C75 C61 H61 119.9 . . ?
C36 C62 H62 119.5 . . ?
C66 C62 C36 121.1(6) . . ?
C66 C62 H62 119.5 . . ?
C46 C63 H63 120.1 . . ?
C49 C63 C46 119.7(6) . . ?
C49 C63 H63 120.1 . . ?
O2 C64 C54 112.8(6) . . ?
O7 C64 O2 122.9(6) . . ?
O7 C64 C54 124.4(7) . . ?
C57 C65 C69 118.2(6) . . ?
C57 C65 C70 119.7(6) . . ?
C70 C65 C69 122.1(6) . . ?
C54 C66 H66 119.9 . . ?
C62 C66 C54 120.2(6) . . ?
C62 C66 H66 119.9 . . ?
C30 C67 C57 120.6(6) . . ?
C30 C67 H67 119.7 . . ?
C57 C67 H67 119.7 . . ?
C42 C68 H68 120.6 . . ?
C42 C68 C78 118.7(7) . . ?
C78 C68 H68 120.6 . . ?
O6 C69 C65 113.8(6) . . ?
O8 C69 O6 122.9(7) . . ?
O8 C69 C65 123.2(7) . . ?
C55 C70 C65 118.9(6) . . ?
C55 C70 H70 120.5 . . ?
C65 C70 H70 120.5 . . ?
C53 C71 H71 120.2 . . ?
C53 C71 C77 119.7(15) . . ?
C77 C71 H71 120.2 . . ?
C59 C72 H72 119.3 . . ?
C73 C72 C59 121.4(7) . . ?
C73 C72 H72 119.3 . . ?
C72 C73 C78 118.0(7) . . ?
C72 C73 C79 117.5(7) . . ?
C78 C73 C79 124.4(7) . . ?
O2 C74 H74A 109.5 . . ?
O2 C74 H74B 109.5 . . ?
O2 C74 H74C 109.5 . . ?
H74A C74 H74B 109.5 . . ?
H74A C74 H74C 109.5 . . ?
H74B C74 H74C 109.5 . . ?
C61 C75 H75 119.2 . . ?
C77 C75 C61 121.7(16) . . ?
C77 C75 H75 119.2 . . ?
O4 C76 H76A 109.5 . . ?
O4 C76 H76B 109.5 . . ?
O4 C76 H76C 109.5 . . ?
H76A C76 H76B 109.5 . . ?
H76A C76 H76C 109.5 . . ?
H76B C76 H76C 109.5 . . ?
C71 C77 C5B 117.0(11) . . ?
C75 C77 C71 118.4(10) . . ?
C75 C77 C5B 124.6(12) . . ?
C68 C78 H78 118.9 . . ?
C73 C78 C68 122.2(7) . . ?
C73 C78 H78 118.9 . . ?
O10 C79 O11 124.1(8) . . ?
O10 C79 C73 125.5(8) . . ?
O11 C79 C73 110.3(7) . . ?
O9 C80 H80A 109.5 . . ?
O9 C80 H80B 109.5 . . ?
O9 C80 H80C 109.5 . . ?
H80A C80 H80B 109.5 . . ?
H80A C80 H80C 109.5 . . ?
H80B C80 H80C 109.5 . . ?
O6 C81 H81A 109.5 . . ?
O6 C81 H81B 109.5 . . ?
O6 C81 H81C 109.5 . . ?
H81A C81 H81B 109.5 . . ?
H81A C81 H81C 109.5 . . ?
H81B C81 H81C 109.5 . . ?
C83 C82 H82 120.1 . . ?
C83 C82 C87 119.9(11) . . ?
C87 C82 H82 120.1 . . ?
C82 C83 C84 120.5(10) . . ?
C82 C83 C85 121.6(11) . . ?
C84 C83 C85 117.9(10) . . ?
C83 C84 H84 122.1 . . ?
C88 C84 C83 115.8(11) . . ?
C88 C84 H84 122.1 . . ?
C83 C85 H85A 109.5 . . ?
C83 C85 H85B 109.5 . . ?
C83 C85 H85C 109.5 . . ?
H85A C85 H85B 109.5 . . ?
H85A C85 H85C 109.5 . . ?
H85B C85 H85C 109.5 . . ?
O11 C86 H86A 109.5 . . ?
O11 C86 H86B 109.5 . . ?
O11 C86 H86C 109.5 . . ?
H86A C86 H86B 109.5 . . ?
H86A C86 H86C 109.5 . . ?
H86B C86 H86C 109.5 . . ?
C82 C87 H87 120.1 . . ?
C89 C87 C82 119.7(13) . . ?
C89 C87 H87 120.1 . . ?
C84 C88 H88 117.4 . . ?
C84 C88 C89 125.3(13) . . ?
C89 C88 H88 117.4 . . ?
C87 C89 C88 118.7(13) . . ?
C87 C89 H89 120.7 . . ?
C88 C89 H89 120.7 . . ?
O1B C5B C77 124.4(11) . . ?
O1B C5B O12B 123.3(11) . . ?
O12B C5B C77 112.1(10) . . ?
C5B O12B C1 115.2(10) . . ?
O12B C1 H1A 109.5 . . ?
O12B C1 H1B 109.5 . . ?
O12B C1 H1C 109.5 . . ?
H1A C1 H1B 109.5 . . ?
H1A C1 H1C 109.5 . . ?
H1B C1 H1C 109.5 . . ?
C71A C53A H53A 118(3) . . ?
C43A C53A H53A 119(3) . . ?
C43A C53A C71A 122.3(18) . . ?
C75A C61A H61A 122(3) . . ?
C75A C61A C43A 119(2) . . ?
C43A C61A H61A 119(3) . . ?
C53A C71A H71A 119(3) . . ?
C53A C71A C77A 117.9(16) . . ?
C77A C71A H71A 123(3) . . ?
C61A C75A H75A 121(3) . . ?
C77A C75A C61A 120.3(18) . . ?
C77A C75A H75A 118(3) . . ?
C71A C77A C5C 117.4(12) . . ?
C75A C77A C71A 121.2(11) . . ?
C75A C77A C5C 121.2(13) . . ?
O1C C5C C77A 123.4(12) . . ?
O1C C5C O12C 124.5(12) . . ?
O12C C5C C77A 112.1(11) . . ?
C5C O12C C1A 114.8(11) . . ?
O12C C1A H1AA 113(3) . . ?
O12C C1A H1AB 110(3) . . ?
O12C C1A H1AC 105(3) . . ?
H1AA C1A H1AB 109(4) . . ?
H1AA C1A H1AC 109(4) . . ?
H1AB C1A H1AC 110(4) . . ?
C53A C43A C21 118(3) . . ?
C53A C43A C61A 119.5(13) . . ?
C61A C43A C21 122(3) . . ?

loop_
_geom_bond_atom_site_label_1
_geom_bond_atom_site_label_2
_geom_bond_distance
_geom_bond_site_symmetry_2
_geom_bond_publ_flag
O9 C20 1.321(8) . ?
O9 C80 1.438(7) . ?
O2 C64 1.350(8) . ?
O2 C74 1.428(8) . ?
O3 C20 1.232(8) . ?
O4 C39 1.336(8) . ?
O4 C76 1.454(8) . ?
O5 C39 1.213(8) . ?
O6 C69 1.324(8) . ?
O6 C81 1.441(8) . ?
O7 C64 1.220(8) . ?
O8 C69 1.224(8) . ?
O10 C79 1.204(9) . ?
O11 C79 1.347(9) . ?
O11 C86 1.486(9) . ?
C12 C16 1.416(9) . ?
C12 C23 1.491(9) . ?
C12 C51 1.399(8) . ?
C13 C22 1.434(8) . ?
C13 C28 1.204(8) . ?
C14 C29 1.427(9) . ?
C14 C38 1.185(8) . ?
C15 H15 0.9500 . ?
C15 C50 1.380(9) . ?
C15 C56 1.378(8) . ?
C16 C26 1.396(9) . ?
C16 C50 1.486(8) . ?
C17 C47 1.197(9) . ?
C17 C48 1.436(9) . ?
C18 H18 0.9500 . ?
C18 C19 1.396(9) . ?
C18 C24 1.392(9) . ?
C19 C25 1.400(8) . ?
C19 C38 1.450(9) . ?
C20 C52 1.485(9) . ?
C21 C37 1.399(9) . ?
C21 C41 1.392(8) . ?
C21 C43 1.488(12) . ?
C21 C43A 1.476(13) . ?
C22 C34 1.386(8) . ?
C22 C48 1.425(9) . ?
C23 C49 1.390(9) . ?
C23 C58 1.395(9) . ?
C24 C27 1.414(8) . ?
C24 C30 1.500(9) . ?
C25 C33 1.410(9) . ?
C25 C47 1.419(9) . ?
C26 H26 0.9500 . ?
C26 C29 1.380(8) . ?
C27 C33 1.379(9) . ?
C27 C42 1.488(9) . ?
C28 C44 1.423(9) . ?
C29 C44 1.430(9) . ?
C30 C55 1.392(9) . ?
C30 C67 1.387(9) . ?
C31 H31 0.9500 . ?
C31 C36 1.394(8) . ?
C31 C45 1.368(8) . ?
C33 H33 0.9500 . ?
C34 H34 0.9500 . ?
C34 C37 1.393(8) . ?
C35 H35 0.9500 . ?
C35 C52 1.364(9) . ?
C35 C60 1.391(8) . ?
C36 C37 1.491(9) . ?
C36 C62 1.386(8) . ?
C39 C46 1.473(9) . ?
C40 H40 0.9500 . ?
C40 C46 1.396(9) . ?
C40 C58 1.384(9) . ?
C41 H41 0.9500 . ?
C41 C48 1.377(8) . ?
C42 C59 1.389(9) . ?
C42 C68 1.390(9) . ?
C43 C53 1.36(5) . ?
C43 C61 1.44(4) . ?
C44 C51 1.380(9) . ?
C45 H45 0.9500 . ?
C45 C54 1.377(9) . ?
C46 C63 1.385(9) . ?
C49 H49 0.9500 . ?
C49 C63 1.379(9) . ?
C50 C60 1.397(9) . ?
C51 H51 0.9500 . ?
C52 C56 1.391(9) . ?
C53 H53 0.9500 . ?
C53 C71 1.39(2) . ?
C54 C64 1.476(9) . ?
C54 C66 1.386(9) . ?
C55 H55 0.9500 . ?
C55 C70 1.369(9) . ?
C56 H56 0.9500 . ?
C57 H57 0.9500 . ?
C57 C65 1.370(9) . ?
C57 C67 1.389(9) . ?
C58 H58 0.9500 . ?
C59 H59 0.9500 . ?
C59 C72 1.376(9) . ?
C60 H60 0.9500 . ?
C61 H61 0.9500 . ?
C61 C75 1.38(2) . ?
C62 H62 0.9500 . ?
C62 C66 1.379(9) . ?
C63 H63 0.9500 . ?
C65 C69 1.487(9) . ?
C65 C70 1.409(9) . ?
C66 H66 0.9500 . ?
C67 H67 0.9500 . ?
C68 H68 0.9500 . ?
C68 C78 1.399(9) . ?
C70 H70 0.9500 . ?
C71 H71 0.9500 . ?
C71 C77 1.413(17) . ?
C72 H72 0.9500 . ?
C72 C73 1.371(10) . ?
C73 C78 1.374(10) . ?
C73 C79 1.490(10) . ?
C74 H74A 0.9800 . ?
C74 H74B 0.9800 . ?
C74 H74C 0.9800 . ?
C75 H75 0.9500 . ?
C75 C77 1.364(18) . ?
C76 H76A 0.9800 . ?
C76 H76B 0.9800 . ?
C76 H76C 0.9800 . ?
C77 C5B 1.492(13) . ?
C78 H78 0.9500 . ?
C80 H80A 0.9800 . ?
C80 H80B 0.9800 . ?
C80 H80C 0.9800 . ?
C81 H81A 0.9800 . ?
C81 H81B 0.9800 . ?
C81 H81C 0.9800 . ?
C82 H82 0.9500 . ?
C82 C83 1.355(12) . ?
C82 C87 1.457(15) . ?
C83 C84 1.432(13) . ?
C83 C85 1.466(13) . ?
C84 H84 0.9500 . ?
C84 C88 1.353(13) . ?
C85 H85A 0.9800 . ?
C85 H85B 0.9800 . ?
C85 H85C 0.9800 . ?
C86 H86A 0.9800 . ?
C86 H86B 0.9800 . ?
C86 H86C 0.9800 . ?
C87 H87 0.9500 . ?
C87 C89 1.318(15) . ?
C88 H88 0.9500 . ?
C88 C89 1.392(16) . ?
C89 H89 0.9500 . ?
O1B C5B 1.205(13) . ?
C5B O12B 1.347(12) . ?
O12B C1 1.452(12) . ?
C1 H1A 0.9800 . ?
C1 H1B 0.9800 . ?
C1 H1C 0.9800 . ?
C53A H53A 0.950(18) . ?
C53A C71A 1.38(2) . ?
C53A C43A 1.36(5) . ?
C61A H61A 0.953(18) . ?
C61A C75A 1.38(2) . ?
C61A C43A 1.43(5) . ?
C71A H71A 0.947(18) . ?
C71A C77A 1.405(18) . ?
C75A H75A 0.951(18) . ?
C75A C77A 1.381(19) . ?
C77A C5C 1.491(14) . ?
O1C C5C 1.194(13) . ?
C5C O12C 1.339(13) . ?
O12C C1A 1.447(14) . ?
C1A H1AA 0.977(19) . ?
C1A H1AB 0.979(19) . ?
C1A H1AC 0.988(19) . ?

loop_
_geom_torsion_atom_site_label_1
_geom_torsion_atom_site_label_2
_geom_torsion_atom_site_label_3
_geom_torsion_atom_site_label_4
_geom_torsion
_geom_torsion_site_symmetry_1
_geom_torsion_site_symmetry_2
_geom_torsion_site_symmetry_3
_geom_torsion_site_symmetry_4
_geom_torsion_publ_flag
O9 C20 C52 C35 -176.2(6) . . . . ?
O9 C20 C52 C56 0.4(9) . . . . ?
O3 C20 C52 C35 1.3(10) . . . . ?
O3 C20 C52 C56 177.9(6) . . . . ?
O4 C39 C46 C40 0.4(9) . . . . ?
O4 C39 C46 C63 -179.1(6) . . . . ?
O5 C39 C46 C40 -179.6(6) . . . . ?
O5 C39 C46 C63 0.9(10) . . . . ?
C12 C16 C26 C29 2.1(10) . . . . ?
C12 C16 C50 C15 136.1(7) . . . . ?
C12 C16 C50 C60 -46.9(10) . . . . ?
C12 C23 C49 C63 -176.8(6) . . . . ?
C12 C23 C58 C40 177.1(6) . . . . ?
C13 C22 C34 C37 177.9(6) . . . . ?
C13 C22 C48 C17 0.0(9) . . . . ?
C13 C22 C48 C41 179.4(6) . . . . ?
C14 C29 C44 C28 -2.2(10) . . . . ?
C14 C29 C44 C51 175.7(6) . . . . ?
C15 C50 C60 C35 -1.9(10) . . . . ?
C16 C12 C23 C49 132.1(7) . . . . ?
C16 C12 C23 C58 -46.2(9) . . . . ?
C16 C12 C51 C44 3.2(10) . . . . ?
C16 C26 C29 C14 -177.9(6) . . . . ?
C16 C26 C29 C44 3.5(10) . . . . ?
C16 C50 C60 C35 -178.9(6) . . . . ?
C18 C19 C25 C33 -1.4(9) . . . . ?
C18 C19 C25 C47 -178.3(6) . . . . ?
C18 C24 C27 C33 -1.0(9) . . . . ?
C18 C24 C27 C42 -177.3(6) . . . . ?
C18 C24 C30 C55 -133.9(7) . . . . ?
C18 C24 C30 C67 45.9(9) . . . . ?
C19 C18 C24 C27 -0.3(10) . . . . ?
C19 C18 C24 C30 179.2(6) . . . . ?
C19 C25 C33 C27 0.1(10) . . . . ?
C20 C52 C56 C15 -175.9(6) . . . . ?
C21 C41 C48 C17 -177.9(6) . . . . ?
C21 C41 C48 C22 2.7(10) . . . . ?
C21 C43 C53 C71 -173(4) . . . . ?
C21 C43 C61 C75 177(4) . . . . ?
C22 C34 C37 C21 2.9(10) . . . . ?
C22 C34 C37 C36 -174.8(6) . . . . ?
C23 C12 C16 C26 170.7(6) . . . . ?
C23 C12 C16 C50 -9.3(10) . . . . ?
C23 C12 C51 C44 -173.0(6) . . . . ?
C23 C49 C63 C46 0.6(10) . . . . ?
C24 C18 C19 C25 1.5(10) . . . . ?
C24 C18 C19 C38 -173.6(6) . . . . ?
C24 C27 C33 C25 1.1(10) . . . . ?
C24 C27 C42 C59 -106.8(8) . . . . ?
C24 C27 C42 C68 71.9(9) . . . . ?
C24 C30 C55 C70 -179.4(7) . . . . ?
C24 C30 C67 C57 178.9(6) . . . . ?
C26 C16 C50 C15 -43.9(9) . . . . ?
C26 C16 C50 C60 133.1(7) . . . . ?
C26 C29 C44 C28 176.3(6) . . . . ?
C26 C29 C44 C51 -5.7(9) . . . . ?
C27 C24 C30 C55 45.6(10) . . . . ?
C27 C24 C30 C67 -134.6(7) . . . . ?
C27 C42 C59 C72 179.0(6) . . . . ?
C27 C42 C68 C78 -179.6(6) . . . . ?
C28 C44 C51 C12 -179.7(6) . . . . ?
C29 C44 C51 C12 2.4(10) . . . . ?
C30 C24 C27 C33 179.5(6) . . . . ?
C30 C24 C27 C42 3.2(10) . . . . ?
C30 C55 C70 C65 0.5(11) . . . . ?
C31 C36 C37 C21 -46.1(9) . . . . ?
C31 C36 C37 C34 131.4(7) . . . . ?
C31 C36 C62 C66 1.0(10) . . . . ?
C31 C45 C54 C64 -176.8(6) . . . . ?
C31 C45 C54 C66 2.0(10) . . . . ?
C33 C27 C42 C59 76.8(8) . . . . ?
C33 C27 C42 C68 -104.5(8) . . . . ?
C34 C22 C48 C17 175.2(6) . . . . ?
C34 C22 C48 C41 -5.4(9) . . . . ?
C35 C52 C56 C15 0.7(10) . . . . ?
C36 C31 C45 C54 -0.5(10) . . . . ?
C36 C62 C66 C54 0.5(11) . . . . ?
C37 C21 C41 C48 2.9(10) . . . . ?
C37 C21 C43 C53 -46(6) . . . . ?
C37 C21 C43 C61 135(4) . . . . ?
C37 C21 C43A C53A 133(5) . . . . ?
C37 C21 C43A C61A -57(8) . . . . ?
C37 C36 C62 C66 -179.2(6) . . . . ?
C38 C19 C25 C33 173.8(6) . . . . ?
C38 C19 C25 C47 -3.1(10) . . . . ?
C39 C46 C63 C49 176.7(6) . . . . ?
C40 C46 C63 C49 -2.8(10) . . . . ?
C41 C21 C37 C34 -5.6(9) . . . . ?
C41 C21 C37 C36 171.9(6) . . . . ?
C41 C21 C43 C53 127(5) . . . . ?
C41 C21 C43 C61 -52(6) . . . . ?
C41 C21 C43A C53A -49(7) . . . . ?
C41 C21 C43A C61A 121(6) . . . . ?
C42 C27 C33 C25 177.5(6) . . . . ?
C42 C59 C72 C73 0.4(12) . . . . ?
C42 C68 C78 C73 1.0(12) . . . . ?
C43 C21 C37 C34 167(2) . . . . ?
C43 C21 C37 C36 -15(2) . . . . ?
C43 C21 C41 C48 -170.2(19) . . . . ?
C43 C53 C71 C77 -4(5) . . . . ?
C43 C61 C75 C77 -5(4) . . . . ?
C45 C31 C36 C37 179.2(6) . . . . ?
C45 C31 C36 C62 -1.0(10) . . . . ?
C45 C54 C64 O2 -2.7(10) . . . . ?
C45 C54 C64 O7 176.7(7) . . . . ?
C45 C54 C66 C62 -2.0(10) . . . . ?
C46 C40 C58 C23 -1.0(10) . . . . ?
C47 C25 C33 C27 177.0(6) . . . . ?
C48 C22 C34 C37 2.7(10) . . . . ?
C49 C23 C58 C40 -1.3(10) . . . . ?
C50 C15 C56 C52 0.0(10) . . . . ?
C50 C16 C26 C29 -177.9(6) . . . . ?
C51 C12 C16 C26 -5.4(9) . . . . ?
C51 C12 C16 C50 174.6(6) . . . . ?
C51 C12 C23 C49 -51.8(9) . . . . ?
C51 C12 C23 C58 129.9(7) . . . . ?
C52 C35 C60 C50 2.6(10) . . . . ?
C53 C43 C61 C75 -1(7) . . . . ?
C53 C71 C77 C75 -2(3) . . . . ?
C53 C71 C77 C5B 179(2) . . . . ?
C55 C30 C67 C57 -1.3(10) . . . . ?
C56 C15 C50 C16 177.7(6) . . . . ?
C56 C15 C50 C60 0.6(10) . . . . ?
C57 C65 C69 O6 178.2(6) . . . . ?
C57 C65 C69 O8 1.0(11) . . . . ?
C57 C65 C70 C55 -1.3(11) . . . . ?
C58 C23 C49 C63 1.5(10) . . . . ?
C58 C40 C46 C39 -176.5(6) . . . . ?
C58 C40 C46 C63 3.1(10) . . . . ?
C59 C42 C68 C78 -0.9(10) . . . . ?
C59 C72 C73 C78 -0.3(12) . . . . ?
C59 C72 C73 C79 177.2(7) . . . . ?
C60 C35 C52 C20 174.7(6) . . . . ?
C60 C35 C52 C56 -1.9(10) . . . . ?
C61 C43 C53 C71 6(8) . . . . ?
C61 C75 C77 C71 6(3) . . . . ?
C61 C75 C77 C5B -174(2) . . . . ?
C62 C36 C37 C21 134.1(7) . . . . ?
C62 C36 C37 C34 -48.3(9) . . . . ?
C64 C54 C66 C62 176.9(6) . . . . ?
C65 C57 C67 C30 0.4(11) . . . . ?
C66 C54 C64 O2 178.6(6) . . . . ?
C66 C54 C64 O7 -2.1(11) . . . . ?
C67 C30 C55 C70 0.8(10) . . . . ?
C67 C57 C65 C69 -179.1(7) . . . . ?
C67 C57 C65 C70 0.9(11) . . . . ?
C68 C42 C59 C72 0.2(10) . . . . ?
C69 C65 C70 C55 178.7(7) . . . . ?
C70 C65 C69 O6 -1.8(10) . . . . ?
C70 C65 C69 O8 -179.0(7) . . . . ?
C71 C77 C5B O1B -20(3) . . . . ?
C71 C77 C5B O12B 165.0(15) . . . . ?
C72 C73 C78 C68 -0.4(12) . . . . ?
C72 C73 C79 O10 12.0(14) . . . . ?
C72 C73 C79 O11 -172.1(7) . . . . ?
C74 O2 C64 O7 -2.5(10) . . . . ?
C74 O2 C64 C54 176.9(6) . . . . ?
C75 C77 C5B O1B 160.0(16) . . . . ?
C75 C77 C5B O12B -15(2) . . . . ?
C76 O4 C39 O5 -3.5(9) . . . . ?
C76 O4 C39 C46 176.6(5) . . . . ?
C77 C5B O12B C1 175.5(13) . . . . ?
C78 C73 C79 O10 -170.7(9) . . . . ?
C78 C73 C79 O11 5.2(12) . . . . ?
C79 C73 C78 C68 -177.7(7) . . . . ?
C80 O9 C20 O3 -4.1(9) . . . . ?
C80 O9 C20 C52 173.4(6) . . . . ?
C81 O6 C69 O8 -5.4(11) . . . . ?
C81 O6 C69 C65 177.4(6) . . . . ?
C82 C83 C84 C88 -1.0(14) . . . . ?
C82 C87 C89 C88 -3.4(18) . . . . ?
C83 C82 C87 C89 1.7(16) . . . . ?
C83 C84 C88 C89 -0.9(16) . . . . ?
C84 C88 C89 C87 3.2(19) . . . . ?
C85 C83 C84 C88 -178.8(9) . . . . ?
C86 O11 C79 O10 -3.9(13) . . . . ?
C86 O11 C79 C73 -179.9(7) . . . . ?
C87 C82 C83 C84 0.6(14) . . . . ?
C87 C82 C83 C85 178.4(9) . . . . ?
O1B C5B O12B C1 1(2) . . . . ?
C53A C71A C77A C75A -4(3) . . . . ?
C53A C71A C77A C5C -180(2) . . . . ?
C61A C75A C77A C71A 3(4) . . . . ?
C61A C75A C77A C5C 178(3) . . . . ?
C71A C53A C43A C21 173(4) . . . . ?
C71A C53A C43A C61A 3(9) . . . . ?
C71A C77A C5C O1C -27(3) . . . . ?
C71A C77A C5C O12C 151.5(16) . . . . ?
C75A C61A C43A C21 -175(5) . . . . ?
C75A C61A C43A C53A -4(9) . . . . ?
C75A C77A C5C O1C 157.7(19) . . . . ?
C75A C77A C5C O12C -24(2) . . . . ?
C77A C5C O12C C1A -178.8(14) . . . . ?
O1C C5C O12C C1A -1(2) . . . . ?
C43A C21 C37 C34 172(2) . . . . ?
C43A C21 C37 C36 -10(2) . . . . ?
C43A C21 C41 C48 -175(2) . . . . ?
C43A C53A C71A C77A 2(6) . . . . ?
C43A C61A C75A C77A 2(7) . . . . ?
